data_7111606
loop_
_publ_author_name
'J\"ager-Fiedler, U.'
'K\"ockerling, M.'
'Reinke, H.'
'Krempner, C.'

_publ_section_title
;
 Discrete oxygen containing oligosilane dendrimers---modelling oxygen
 defects in silicon nanomaterials
;
_journal_issue 25
_journal_name_full 'Chemical Communications'
_journal_page_first 4535
_journal_page_last 4537
_journal_paper_doi 10.1039/c002085k
_journal_volume 46
_journal_year 2010
_chemical_formula_moiety 'C50 H150 Li6 O6 Si26'
_chemical_formula_sum 'C50 H150 Li6 O6 Si26'
_chemical_formula_weight 1619.68
_chemical_name_common
;
3,5-Lithium oxy-1,1,1,2,3,4,5,6,7,7,7-undecamethyl-2,6-
bis(trimethylsilyl)-4-(1'lithium oxy-1',2',3',3',3'-pentamethyl-2'-
trimethylsilyl-trisilanyl)heptasilane
;
_chemical_name_systematic
;
3,5-Lithium oxy-1,1,1,2,3,4,5,6,7,7,7-undecamethyl-2,6-
bis(trimethylsilyl)-4-[1'lithium oxy-1',2',3',3',3'-
pentamethyl-2'-trimethylsilyl-trisilanyl]heptasilane
;
_space_group_IT_number 14
_symmetry_cell_setting monoclinic
_symmetry_space_group_name_Hall '-P 2ybc'
_symmetry_space_group_name_H-M 'P 1 21/c 1'
_atom_sites_solution_hydrogens geom
_atom_sites_solution_primary direct
_atom_sites_solution_secondary difmap
_audit_creation_method 'ct.exe (M. K\"ockerling, 1996)'
_cell_angle_alpha 90.00
_cell_angle_beta 114.75(3)
_cell_angle_gamma 90.00
_cell_formula_units_Z 2
_cell_length_a 14.717(3)
_cell_length_b 26.672(5)
_cell_length_c 14.985(3)
_cell_measurement_reflns_used 1631
_cell_measurement_temperature 293(2)
_cell_measurement_theta_max 24.2
_cell_measurement_theta_min 1.45
_cell_volume 5342(2)
_computing_cell_refinement STOE-CELL
_computing_data_collection STOE-EXPOSE
_computing_data_reduction STOE-INTEGRATE
_computing_molecular_graphics 'Bruker SHELXTL'
_computing_publication_material 'Bruker SHELXTL'
_computing_structure_refinement 'SHELXL-97 (Sheldrick, 1997)'
_computing_structure_solution 'SHELXS-97 (Sheldrick, 1997)'
_diffrn_ambient_temperature 293(2)
_diffrn_measured_fraction_theta_full 0.976
_diffrn_measured_fraction_theta_max 0.976
_diffrn_measurement_device STOE-IPDS
_diffrn_measurement_method 'laser scanned imaging plate'
_diffrn_radiation_monochromator graphite
_diffrn_radiation_source 'fine-focus sealed tube'
_diffrn_radiation_type MoK\a
_diffrn_radiation_wavelength 0.71073
_diffrn_reflns_av_R_equivalents 0.0472
_diffrn_reflns_av_sigmaI/netI 0.1097
_diffrn_reflns_limit_h_max 16
_diffrn_reflns_limit_h_min -17
_diffrn_reflns_limit_k_max 0
_diffrn_reflns_limit_k_min -30
_diffrn_reflns_limit_l_max 17
_diffrn_reflns_limit_l_min -17
_diffrn_reflns_number 15717
_diffrn_reflns_theta_full 24.30
_diffrn_reflns_theta_max 24.30
_diffrn_reflns_theta_min 1.68
_exptl_absorpt_coefficient_mu 0.335
_exptl_absorpt_correction_type none
_exptl_crystal_colour colourless
_exptl_crystal_density_diffrn 1.007
_exptl_crystal_density_method 'not measured'
_exptl_crystal_description prism
_exptl_crystal_F_000 1760
_exptl_crystal_size_max 0.40
_exptl_crystal_size_mid 0.40
_exptl_crystal_size_min 0.30
_refine_diff_density_max 0.842
_refine_diff_density_min -0.543
_refine_diff_density_rms 0.061
_refine_ls_extinction_method none
_refine_ls_goodness_of_fit_ref 0.861
_refine_ls_hydrogen_treatment constr
_refine_ls_matrix_type full
_refine_ls_number_parameters 434
_refine_ls_number_reflns 8469
_refine_ls_number_restraints 0
_refine_ls_restrained_S_all 0.861
_refine_ls_R_factor_all 0.1088
_refine_ls_R_factor_gt 0.0537
_refine_ls_shift/su_max 0.000
_refine_ls_shift/su_mean 0.000
_refine_ls_structure_factor_coef Fsqd
_refine_ls_weighting_details 'calc w=1/[\s^2^(Fo^2^)+(0.0696P)^2^+0.0000P] where P=(Fo^2^+2Fc^2^)/3'
_refine_ls_weighting_scheme calc
_refine_ls_wR_factor_gt 0.1208
_refine_ls_wR_factor_ref 0.1354
_reflns_number_gt 4628
_reflns_number_total 8469
_reflns_threshold_expression >2sigma(I)
_cod_data_source_file C002085Ksup1.cif
_cod_data_source_block KRX1
_cod_original_cell_volume 5341(2)
_cod_database_code 7111606

loop_
_symmetry_equiv_pos_as_xyz
'x, y, z'
'-x, y+1/2, -z+1/2'
'-x, -y, -z'
'x, -y-1/2, z-1/2'

loop_
_atom_site_label
_atom_site_type_symbol
_atom_site_fract_x
_atom_site_fract_y
_atom_site_fract_z
_atom_site_U_iso_or_equiv
_atom_site_adp_type
_atom_site_occupancy
_atom_site_symmetry_multiplicity
_atom_site_calc_flag
_atom_site_refinement_flags
_atom_site_disorder_assembly
_atom_site_disorder_group
Li1 Li -0.0405(5) 0.5629(2) 0.5454(5) 0.0379(16) Uani 1 1 d . . .
Li2 Li -0.1521(5) 0.5007(2) 0.4508(5) 0.0345(16) Uani 1 1 d . . .
Li3 Li 0.0610(5) 0.4993(2) 0.6445(5) 0.0372(16) Uani 1 1 d . . .
O1 O -0.10962(17) 0.55544(9) 0.40094(18) 0.0325(6) Uani 1 1 d . . .
O2 O 0.09997(17) 0.55656(9) 0.59886(17) 0.0308(6) Uani 1 1 d . . .
O3 O 0.08812(17) 0.49328(9) 0.41051(18) 0.0327(6) Uani 1 1 d . . .
H3A H 0.0265 0.4859 0.3903 0.049 Uiso 1 1 d R . .
Si1 Si 0.08127(8) 0.61344(4) 0.40320(8) 0.0343(3) Uani 1 1 d . . .
Si2 Si 0.10078(8) 0.53532(4) 0.33760(8) 0.0332(3) Uani 1 1 d . . .
Si3 Si 0.24717(9) 0.53084(5) 0.31000(9) 0.0495(4) Uani 1 1 d . . .
Si4 Si 0.30439(12) 0.44921(7) 0.33320(17) 0.0938(6) Uani 1 1 d . . .
Si5 Si 0.21562(12) 0.55905(9) 0.15078(11) 0.0894(6) Uani 1 1 d . . .
Si6 Si 0.16709(8) 0.59859(4) 0.57443(8) 0.0317(3) Uani 1 1 d . . .
Si7 Si 0.20798(8) 0.67014(4) 0.67685(9) 0.0399(3) Uani 1 1 d . . .
Si8 Si 0.20152(10) 0.64098(5) 0.82137(10) 0.0515(4) Uani 1 1 d . . .
Si9 Si 0.36851(10) 0.70120(5) 0.71152(11) 0.0578(4) Uani 1 1 d . . .
Si10 Si -0.08990(8) 0.61312(4) 0.37627(9) 0.0363(3) Uani 1 1 d . . .
Si11 Si -0.20238(10) 0.64542(5) 0.22235(11) 0.0587(4) Uani 1 1 d . . .
Si12 Si -0.21839(14) 0.73283(6) 0.23198(17) 0.1001(7) Uani 1 1 d . A .
Si13 Si -0.3620(3) 0.6131(2) 0.1946(6) 0.0816(19) Uani 0.602(12) 1 d P A 1
C23 C -0.3878(9) 0.6147(8) 0.3026(9) 0.171(10) Uani 0.602(12) 1 d P A 1
H23A H -0.4535 0.6015 0.2865 0.256 Uiso 0.602(12) 1 calc PR A 1
H23B H -0.3845 0.6487 0.3248 0.256 Uiso 0.602(12) 1 calc PR A 1
H23C H -0.3391 0.5948 0.3536 0.256 Uiso 0.602(12) 1 calc PR A 1
C24 C -0.3583(15) 0.5461(7) 0.163(2) 0.25(2) Uani 0.602(12) 1 d P A 1
H24A H -0.4209 0.5305 0.1515 0.368 Uiso 0.602(12) 1 calc PR A 1
H24B H -0.3051 0.5295 0.2156 0.368 Uiso 0.602(12) 1 calc PR A 1
H24C H -0.3470 0.5438 0.1041 0.368 Uiso 0.602(12) 1 calc PR A 1
C25 C -0.4657(17) 0.6423(10) 0.0912(17) 0.110(10) Uani 0.602(12) 1 d P A 1
H25A H -0.5278 0.6280 0.0853 0.164 Uiso 0.602(12) 1 calc PR A 1
H25B H -0.4576 0.6364 0.0317 0.164 Uiso 0.602(12) 1 calc PR A 1
H25C H -0.4660 0.6777 0.1023 0.164 Uiso 0.602(12) 1 calc PR A 1
Si14 Si -0.3493(4) 0.6014(3) 0.1468(6) 0.064(2) Uani 0.398(12) 1 d P A 2
C23' C -0.458(2) 0.6480(12) 0.107(3) 0.092(12) Uani 0.398(12) 1 d P A 2
H23D H -0.5205 0.6302 0.0767 0.137 Uiso 0.398(12) 1 calc PR A 2
H23E H -0.4526 0.6716 0.0614 0.137 Uiso 0.398(12) 1 calc PR A 2
H23F H -0.4564 0.6657 0.1639 0.137 Uiso 0.398(12) 1 calc PR A 2
C24' C -0.3650(15) 0.5579(9) 0.2403(17) 0.099(10) Uani 0.398(12) 1 d P A 2
H24D H -0.4269 0.5400 0.2096 0.149 Uiso 0.398(12) 1 calc PR A 2
H24E H -0.3655 0.5774 0.2940 0.149 Uiso 0.398(12) 1 calc PR A 2
H24F H -0.3104 0.5345 0.2645 0.149 Uiso 0.398(12) 1 calc PR A 2
C25' C -0.3529(15) 0.5639(7) 0.0414(15) 0.121(8) Uani 0.398(12) 1 d P A 2
H25D H -0.4155 0.5463 0.0121 0.182 Uiso 0.398(12) 1 calc PR A 2
H25E H -0.2989 0.5401 0.0639 0.182 Uiso 0.398(12) 1 calc PR A 2
H25F H -0.3462 0.5857 -0.0064 0.182 Uiso 0.398(12) 1 calc PR A 2
C1 C 0.1261(3) 0.67105(16) 0.3585(3) 0.0556(13) Uani 1 1 d . . .
H1A H 0.1957 0.6674 0.3729 0.083 Uiso 1 1 calc R . .
H1B H 0.1169 0.7003 0.3911 0.083 Uiso 1 1 calc R . .
H1C H 0.0882 0.6746 0.2888 0.083 Uiso 1 1 calc R . .
C2 C -0.0050(3) 0.52380(17) 0.2122(3) 0.0486(12) Uani 1 1 d . . .
H2A H 0.0047 0.4920 0.1874 0.073 Uiso 1 1 calc R . .
H2B H -0.0056 0.5499 0.1679 0.073 Uiso 1 1 calc R . .
H2C H -0.0676 0.5236 0.2179 0.073 Uiso 1 1 calc R . .
C3 C 0.3532(4) 0.5725(2) 0.3938(4) 0.0764(17) Uani 1 1 d . . .
H3B H 0.4098 0.5687 0.3783 0.115 Uiso 1 1 calc R . .
H3C H 0.3717 0.5631 0.4610 0.115 Uiso 1 1 calc R . .
H3D H 0.3318 0.6069 0.3846 0.115 Uiso 1 1 calc R . .
C4 C 0.4172(5) 0.4414(3) 0.3084(7) 0.164(4) Uani 1 1 d . . .
H4A H 0.4386 0.4071 0.3188 0.245 Uiso 1 1 calc R . .
H4B H 0.4699 0.4626 0.3519 0.245 Uiso 1 1 calc R . .
H4C H 0.4014 0.4506 0.2415 0.245 Uiso 1 1 calc R . .
C5 C 0.3404(6) 0.4319(3) 0.4640(7) 0.151(4) Uani 1 1 d . . .
H5A H 0.3644 0.3980 0.4748 0.227 Uiso 1 1 calc R . .
H5B H 0.2831 0.4348 0.4789 0.227 Uiso 1 1 calc R . .
H5C H 0.3922 0.4540 0.5059 0.227 Uiso 1 1 calc R . .
C6 C 0.2073(6) 0.4057(2) 0.2555(8) 0.180(5) Uani 1 1 d . . .
H6A H 0.2332 0.3721 0.2667 0.270 Uiso 1 1 calc R . .
H6B H 0.1872 0.4143 0.1877 0.270 Uiso 1 1 calc R . .
H6C H 0.1506 0.4078 0.2714 0.270 Uiso 1 1 calc R . .
C7 C 0.1522(5) 0.5104(3) 0.0561(4) 0.139(3) Uani 1 1 d . . .
H7A H 0.1406 0.5232 -0.0076 0.208 Uiso 1 1 calc R . .
H7B H 0.0895 0.5016 0.0574 0.208 Uiso 1 1 calc R . .
H7C H 0.1939 0.4811 0.0697 0.208 Uiso 1 1 calc R . .
C8 C 0.3399(5) 0.5714(4) 0.1493(5) 0.168(4) Uani 1 1 d . . .
H8A H 0.3303 0.5830 0.0854 0.252 Uiso 1 1 calc R . .
H8B H 0.3784 0.5410 0.1643 0.252 Uiso 1 1 calc R . .
H8C H 0.3749 0.5964 0.1975 0.252 Uiso 1 1 calc R . .
C9 C 0.1377(6) 0.6177(3) 0.1146(5) 0.141(3) Uani 1 1 d . . .
H9A H 0.1274 0.6273 0.0493 0.212 Uiso 1 1 calc R . .
H9B H 0.1717 0.6441 0.1597 0.212 Uiso 1 1 calc R . .
H9C H 0.0742 0.6115 0.1163 0.212 Uiso 1 1 calc R . .
C10 C 0.2921(3) 0.56772(15) 0.6035(3) 0.0406(10) Uani 1 1 d . . .
H10A H 0.3402 0.5928 0.6065 0.061 Uiso 1 1 calc R . .
H10B H 0.2851 0.5439 0.5530 0.061 Uiso 1 1 calc R . .
H10C H 0.3146 0.5508 0.6656 0.061 Uiso 1 1 calc R . .
C11 C 0.1182(3) 0.72474(16) 0.6268(4) 0.0654(15) Uani 1 1 d . . .
H11A H 0.1400 0.7521 0.6724 0.098 Uiso 1 1 calc R . .
H11B H 0.0523 0.7145 0.6176 0.098 Uiso 1 1 calc R . .
H11C H 0.1169 0.7352 0.5649 0.098 Uiso 1 1 calc R . .
C12 C 0.2498(4) 0.68854(19) 0.9222(4) 0.0776(17) Uani 1 1 d . . .
H12A H 0.2459 0.6752 0.9801 0.116 Uiso 1 1 calc R . .
H12B H 0.2100 0.7184 0.9020 0.116 Uiso 1 1 calc R . .
H12C H 0.3181 0.6964 0.9363 0.116 Uiso 1 1 calc R . .
C13 C 0.0689(4) 0.6263(2) 0.7957(4) 0.0774(17) Uani 1 1 d . . .
H13A H 0.0655 0.6143 0.8546 0.116 Uiso 1 1 calc R . .
H13B H 0.0439 0.6010 0.7457 0.116 Uiso 1 1 calc R . .
H13C H 0.0290 0.6561 0.7736 0.116 Uiso 1 1 calc R . .
C14 C 0.2743(4) 0.58191(18) 0.8618(4) 0.0686(15) Uani 1 1 d . . .
H14A H 0.2712 0.5702 0.9211 0.103 Uiso 1 1 calc R . .
H14B H 0.3427 0.5880 0.8738 0.103 Uiso 1 1 calc R . .
H14C H 0.2464 0.5570 0.8114 0.103 Uiso 1 1 calc R . .
C15 C 0.3751(5) 0.7667(2) 0.7595(6) 0.120(3) Uani 1 1 d . . .
H15A H 0.4401 0.7805 0.7745 0.180 Uiso 1 1 calc R . .
H15B H 0.3636 0.7660 0.8180 0.180 Uiso 1 1 calc R . .
H15C H 0.3250 0.7870 0.7106 0.180 Uiso 1 1 calc R . .
C16 C 0.4678(3) 0.6626(2) 0.8068(4) 0.0768(17) Uani 1 1 d . . .
H16A H 0.5323 0.6763 0.8193 0.115 Uiso 1 1 calc R . .
H16B H 0.4638 0.6287 0.7837 0.115 Uiso 1 1 calc R . .
H16C H 0.4582 0.6630 0.8664 0.115 Uiso 1 1 calc R . .
C17 C 0.3964(4) 0.7042(2) 0.6010(4) 0.0806(17) Uani 1 1 d . . .
H17A H 0.4627 0.7171 0.6195 0.121 Uiso 1 1 calc R . .
H17B H 0.3489 0.7258 0.5527 0.121 Uiso 1 1 calc R . .
H17C H 0.3919 0.6712 0.5740 0.121 Uiso 1 1 calc R . .
C18 C -0.1084(3) 0.65311(16) 0.4717(3) 0.0559(13) Uani 1 1 d . . .
H18A H -0.1769 0.6608 0.4599 0.067 Uiso 1 1 calc R A .
H18B H -0.0628 0.6810 0.4983 0.067 Uiso 1 1 calc R . .
C19 C -0.1569(6) 0.6383(3) 0.1220(4) 0.134(3) Uani 1 1 d . A .
H19A H -0.0915 0.6529 0.1434 0.201 Uiso 1 1 calc R . .
H19B H -0.2022 0.6551 0.0637 0.201 Uiso 1 1 calc R . .
H19C H -0.1539 0.6034 0.1081 0.201 Uiso 1 1 calc R . .
C20 C -0.2846(7) 0.7580(3) 0.1029(7) 0.181(4) Uani 1 1 d . . .
H20A H -0.2919 0.7936 0.1052 0.272 Uiso 1 1 calc R A .
H20B H -0.3495 0.7427 0.0715 0.272 Uiso 1 1 calc R . .
H20C H -0.2461 0.7503 0.0664 0.272 Uiso 1 1 calc R . .
C21 C -0.0946(5) 0.7632(2) 0.2921(8) 0.187(5) Uani 1 1 d . . .
H21A H -0.1032 0.7987 0.2950 0.281 Uiso 1 1 calc R A .
H21B H -0.0563 0.7564 0.2550 0.281 Uiso 1 1 calc R . .
H21C H -0.0600 0.7502 0.3575 0.281 Uiso 1 1 calc R . .
C22 C -0.2974(5) 0.7503(3) 0.2975(6) 0.131(3) Uani 1 1 d . . .
H22A H -0.3020 0.7862 0.2996 0.197 Uiso 1 1 calc R A .
H22B H -0.2677 0.7373 0.3633 0.197 Uiso 1 1 calc R . .
H22C H -0.3632 0.7364 0.2633 0.197 Uiso 1 1 calc R . .

loop_
_atom_site_aniso_label
_atom_site_aniso_U_11
_atom_site_aniso_U_22
_atom_site_aniso_U_33
_atom_site_aniso_U_23
_atom_site_aniso_U_13
_atom_site_aniso_U_12
Li1 0.036(4) 0.035(4) 0.041(4) 0.011(3) 0.016(3) -0.003(3)
Li2 0.035(4) 0.029(4) 0.041(4) -0.001(3) 0.018(3) -0.004(3)
Li3 0.024(4) 0.040(4) 0.048(4) 0.003(3) 0.015(3) -0.001(3)
O1 0.0270(14) 0.0307(14) 0.0391(16) 0.0039(13) 0.0132(12) -0.0011(12)
O2 0.0270(14) 0.0299(14) 0.0350(15) -0.0033(13) 0.0125(12) -0.0046(11)
O3 0.0226(14) 0.0356(15) 0.0407(16) -0.0025(13) 0.0139(12) -0.0040(12)
Si1 0.0293(6) 0.0324(6) 0.0401(7) 0.0035(6) 0.0133(5) -0.0048(5)
Si2 0.0270(6) 0.0399(7) 0.0344(6) -0.0015(6) 0.0146(5) -0.0063(5)
Si3 0.0320(7) 0.0778(10) 0.0451(7) -0.0127(7) 0.0224(6) -0.0131(6)
Si4 0.0537(10) 0.0835(12) 0.1481(18) -0.0161(13) 0.0462(11) 0.0136(9)
Si5 0.0601(10) 0.1678(19) 0.0503(9) -0.0128(11) 0.0329(8) -0.0418(11)
Si6 0.0283(6) 0.0281(6) 0.0389(7) -0.0021(5) 0.0143(5) -0.0046(5)
Si7 0.0354(7) 0.0295(6) 0.0490(8) -0.0071(6) 0.0121(6) -0.0047(5)
Si8 0.0610(9) 0.0448(8) 0.0510(8) -0.0119(7) 0.0259(7) -0.0005(6)
Si9 0.0438(8) 0.0469(8) 0.0735(10) -0.0063(7) 0.0155(7) -0.0175(6)
Si10 0.0288(6) 0.0314(6) 0.0466(7) 0.0050(6) 0.0137(5) -0.0008(5)
Si11 0.0443(8) 0.0578(9) 0.0663(9) 0.0277(8) 0.0156(7) 0.0116(7)
Si12 0.0823(13) 0.0598(11) 0.1527(19) 0.0451(12) 0.0436(13) 0.0184(9)
Si13 0.0411(17) 0.087(3) 0.096(4) 0.038(3) 0.008(2) 0.0010(16)
C23 0.072(8) 0.32(3) 0.099(10) 0.070(13) 0.014(7) -0.063(12)
C24 0.109(13) 0.071(11) 0.45(6) -0.05(2) 0.01(3) -0.020(9)
C25 0.056(12) 0.18(2) 0.078(11) 0.058(13) 0.013(10) 0.001(12)
Si14 0.046(3) 0.072(4) 0.065(4) 0.022(3) 0.016(3) 0.002(2)
C23' 0.031(12) 0.064(14) 0.12(2) -0.023(14) -0.033(11) 0.012(10)
C24' 0.051(10) 0.09(2) 0.127(18) 0.055(16) 0.004(12) -0.014(11)
C25' 0.144(18) 0.087(14) 0.116(16) -0.032(12) 0.038(14) -0.017(12)
C1 0.053(3) 0.049(3) 0.062(3) 0.010(3) 0.021(3) -0.013(2)
C2 0.039(3) 0.060(3) 0.045(3) -0.004(2) 0.016(2) -0.009(2)
C3 0.050(3) 0.119(5) 0.066(4) -0.025(3) 0.030(3) -0.030(3)
C4 0.089(5) 0.203(9) 0.223(10) -0.051(8) 0.089(6) 0.042(6)
C5 0.124(7) 0.101(6) 0.249(11) 0.074(6) 0.099(7) 0.058(5)
C6 0.119(7) 0.070(5) 0.315(14) -0.045(7) 0.054(8) 0.004(4)
C7 0.090(5) 0.270(11) 0.060(4) -0.053(5) 0.036(4) -0.043(6)
C8 0.084(5) 0.362(14) 0.071(4) 0.008(6) 0.045(4) -0.073(7)
C9 0.125(6) 0.183(8) 0.123(6) 0.090(6) 0.058(5) 0.022(6)
C10 0.038(2) 0.040(3) 0.048(3) -0.001(2) 0.023(2) -0.002(2)
C11 0.058(3) 0.035(3) 0.086(4) -0.006(3) 0.013(3) 0.002(2)
C12 0.103(5) 0.065(4) 0.061(4) -0.017(3) 0.030(3) 0.004(3)
C13 0.084(4) 0.080(4) 0.092(4) -0.013(3) 0.061(4) -0.012(3)
C14 0.096(4) 0.054(3) 0.060(3) 0.006(3) 0.036(3) 0.002(3)
C15 0.089(5) 0.060(4) 0.204(8) -0.052(5) 0.053(5) -0.044(3)
C16 0.044(3) 0.111(5) 0.067(4) -0.005(3) 0.015(3) -0.011(3)
C17 0.068(4) 0.083(4) 0.083(4) 0.022(3) 0.024(3) -0.030(3)
C18 0.042(3) 0.048(3) 0.082(4) -0.017(3) 0.029(3) 0.000(2)
C19 0.145(7) 0.182(8) 0.067(4) 0.041(5) 0.036(4) 0.073(6)
C20 0.228(10) 0.107(6) 0.211(10) 0.113(7) 0.095(8) 0.072(7)
C21 0.094(6) 0.062(4) 0.380(15) 0.072(7) 0.074(8) 0.000(4)
C22 0.109(6) 0.121(6) 0.160(7) 0.000(5) 0.053(5) 0.057(5)

loop_
_atom_type_symbol
_atom_type_description
_atom_type_scat_dispersion_real
_atom_type_scat_dispersion_imag
_atom_type_scat_source
Li Li -0.0003 0.0001 'International Tables Vol C Tables 4.2.6.8 and 6.1.1.4'
O O 0.0106 0.0060 'International Tables Vol C Tables 4.2.6.8 and 6.1.1.4'
Si Si 0.0817 0.0704 'International Tables Vol C Tables 4.2.6.8 and 6.1.1.4'
C C 0.0033 0.0016 'International Tables Vol C Tables 4.2.6.8 and 6.1.1.4'
H H 0.0000 0.0000 'International Tables Vol C Tables 4.2.6.8 and 6.1.1.4'

loop_
_geom_angle_atom_site_label_1
_geom_angle_atom_site_label_2
_geom_angle_atom_site_label_3
_geom_angle
_geom_angle_site_symmetry_1
_geom_angle_site_symmetry_3
O2 Li1 O3 106.3(3) . 3_566
O2 Li1 O1 115.2(3) . .
O3 Li1 O1 101.9(3) 3_566 .
O2 Li1 Li3 50.9(2) . .
O3 Li1 Li3 55.5(2) 3_566 .
O1 Li1 Li3 121.4(4) . .
O2 Li1 Li2 123.9(4) . .
O3 Li1 Li2 51.8(2) 3_566 .
O1 Li1 Li2 50.2(2) . .
Li3 Li1 Li2 88.3(3) . .
O2 Li1 C18 114.4(3) . .
O3 Li1 C18 137.1(3) 3_566 .
O1 Li1 C18 72.9(2) . .
Li3 Li1 C18 161.7(4) . .
Li2 Li1 C18 110.0(3) . .
O2 Li1 Si10 105.2(3) . .
O3 Li1 Si10 137.2(3) 3_566 .
O1 Li1 Si10 37.39(13) . .
Li3 Li1 Si10 144.2(3) . .
Li2 Li1 Si10 86.5(3) . .
C18 Li1 Si10 41.50(14) . .
O2 Li1 Si6 27.60(12) . .
O3 Li1 Si6 133.9(3) 3_566 .
O1 Li1 Si6 102.3(2) . .
Li3 Li1 Si6 78.5(2) . .
Li2 Li1 Si6 135.4(3) . .
C18 Li1 Si6 87.6(2) . .
Si10 Li1 Si6 80.71(16) . .
O2 Li1 Li3 90.6(3) . 3_566
O3 Li1 Li3 89.4(3) 3_566 3_566
O1 Li1 Li3 32.91(18) . 3_566
Li3 Li1 Li3 89.2(3) . 3_566
Li2 Li1 Li3 46.7(2) . 3_566
C18 Li1 Li3 102.8(3) . 3_566
Si10 Li1 Li3 62.06(18) . 3_566
Si6 Li1 Li3 90.3(2) . 3_566
O2 Li1 Li2 33.02(18) . 3_566
O3 Li1 Li2 91.6(3) 3_566 3_566
O1 Li1 Li2 90.7(3) . 3_566
Li3 Li1 Li2 45.3(2) . 3_566
Li2 Li1 Li2 91.5(3) . 3_566
C18 Li1 Li2 130.3(3) . 3_566
Si10 Li1 Li2 99.5(2) . 3_566
Si6 Li1 Li2 49.70(15) . 3_566
Li3 Li1 Li2 60.4(2) 3_566 3_566
O1 Li2 O3 106.1(3) . 3_566
O1 Li2 O2 101.8(3) . 3_566
O3 Li2 O2 112.5(3) 3_566 3_566
O1 Li2 Li3 51.6(2) . 3_566
O3 Li2 Li3 121.5(3) 3_566 3_566
O2 Li2 Li3 50.2(2) 3_566 3_566
O1 Li2 Li1 54.6(2) . .
O3 Li2 Li1 51.5(2) 3_566 .
O2 Li2 Li1 119.1(3) 3_566 .
Li3 Li2 Li1 86.2(3) 3_566 .
O1 Li2 C10 140.8(3) . 3_566
O3 Li2 C10 111.5(3) 3_566 3_566
O2 Li2 C10 74.0(2) 3_566 3_566
Li3 Li2 C10 112.9(3) 3_566 3_566
Li1 Li2 C10 160.5(3) . 3_566
O1 Li2 Si6 137.9(3) . 3_566
O3 Li2 Si6 102.3(3) 3_566 3_566
O2 Li2 Si6 37.58(13) 3_566 3_566
Li3 Li2 Si6 87.0(3) 3_566 3_566
Li1 Li2 Si6 141.4(3) . 3_566
C10 Li2 Si6 41.96(13) 3_566 3_566
O1 Li2 Si2 132.6(3) . 3_566
O3 Li2 Si2 26.53(12) 3_566 3_566
O2 Li2 Si2 100.3(2) 3_566 3_566
Li3 Li2 Si2 132.3(3) 3_566 3_566
Li1 Li2 Si2 78.0(2) . 3_566
C10 Li2 Si2 85.7(2) 3_566 3_566
Si6 Li2 Si2 78.89(16) 3_566 3_566
O1 Li2 Li3 90.4(3) . .
O3 Li2 Li3 34.32(18) 3_566 .
O2 Li2 Li3 86.9(2) 3_566 .
Li3 Li2 Li3 87.7(3) 3_566 .
Li1 Li2 Li3 45.7(2) . .
C10 Li2 Li3 127.5(3) 3_566 .
Si6 Li2 Li3 96.1(2) 3_566 .
Si2 Li2 Li3 49.64(15) 3_566 .
O1 Li2 Li1 88.8(3) . 3_566
O3 Li2 Li1 89.8(3) 3_566 3_566
O2 Li2 Li1 31.13(17) 3_566 3_566
Li3 Li2 Li1 45.4(2) 3_566 3_566
Li1 Li2 Li1 88.5(3) . 3_566
C10 Li2 Li1 102.0(2) 3_566 3_566
Si6 Li2 Li1 60.64(17) 3_566 3_566
Si2 Li2 Li1 89.0(2) 3_566 3_566
Li3 Li2 Li1 58.5(2) . 3_566
O2 Li3 O1 106.4(3) . 3_566
O2 Li3 O3 102.8(3) . 3_566
O1 Li3 O3 116.4(3) 3_566 3_566
O2 Li3 Li2 55.2(2) . 3_566
O1 Li3 Li2 51.2(2) 3_566 3_566
O3 Li3 Li2 124.0(4) 3_566 3_566
O2 Li3 Li1 51.9(2) . .
O1 Li3 Li1 125.0(4) 3_566 .
O3 Li3 Li1 50.8(2) 3_566 .
Li2 Li3 Li1 89.4(3) 3_566 .
O2 Li3 Si2 138.3(3) . 3_566
O1 Li3 Si2 105.0(3) 3_566 3_566
O3 Li3 Si2 37.51(13) 3_566 3_566
Li2 Li3 Si2 145.7(3) 3_566 3_566
Li1 Li3 Si2 87.4(2) . 3_566
O2 Li3 C2 137.0(3) . 3_566
O1 Li3 C2 113.9(3) 3_566 3_566
O3 Li3 C2 72.6(2) 3_566 3_566
Li2 Li3 C2 160.2(3) 3_566 3_566
Li1 Li3 C2 110.4(3) . 3_566
Si2 Li3 C2 41.58(13) 3_566 3_566
O2 Li3 Si10 133.6(3) . 3_566
O1 Li3 Si10 27.16(13) 3_566 3_566
O3 Li3 Si10 103.2(3) 3_566 3_566
Li2 Li3 Si10 78.3(2) 3_566 3_566
Li1 Li3 Si10 136.5(3) . 3_566
Si2 Li3 Si10 80.73(17) 3_566 3_566
C2 Li3 Si10 87.6(2) 3_566 3_566
O2 Li3 Li1 91.6(3) . 3_566
O1 Li3 Li1 34.98(19) 3_566 3_566
O3 Li3 Li1 90.3(3) 3_566 3_566
Li2 Li3 Li1 47.1(2) 3_566 3_566
Li1 Li3 Li1 90.8(3) . 3_566
Si2 Li3 Li1 98.8(2) 3_566 3_566
C2 Li3 Li1 130.4(3) 3_566 3_566
Si10 Li3 Li1 50.70(16) 3_566 3_566
O2 Li3 Li2 89.6(3) . .
O1 Li3 Li2 93.2(3) 3_566 .
O3 Li3 Li2 32.19(17) 3_566 .
Li2 Li3 Li2 92.3(3) 3_566 .
Li1 Li3 Li2 46.0(2) . .
Si2 Li3 Li2 61.79(17) 3_566 .
C2 Li3 Li2 102.2(2) 3_566 .
Si10 Li3 Li2 92.5(2) 3_566 .
Li1 Li3 Li2 61.1(2) 3_566 .
Si10 O1 Li2 161.5(3) . .
Si10 O1 Li3 121.3(2) . 3_566
Li2 O1 Li3 77.2(3) . 3_566
Si10 O1 Li1 95.4(2) . .
Li2 O1 Li1 75.3(3) . .
Li3 O1 Li1 112.1(3) 3_566 .
Si6 O2 Li3 162.6(2) . .
Si6 O2 Li1 120.1(2) . .
Li3 O2 Li1 77.2(3) . .
Si6 O2 Li2 94.5(2) . 3_566
Li3 O2 Li2 74.6(3) . 3_566
Li1 O2 Li2 115.9(3) . 3_566
Si2 O3 Li1 160.8(3) . 3_566
Si2 O3 Li2 122.2(2) . 3_566
Li1 O3 Li2 76.7(3) 3_566 3_566
Si2 O3 Li3 94.0(2) . 3_566
Li1 O3 Li3 73.7(3) 3_566 3_566
Li2 O3 Li3 113.5(3) 3_566 3_566
Si2 O3 H3A 108.9 . .
Li1 O3 H3A 56.3 3_566 .
Li2 O3 H3A 112.1 3_566 .
Li3 O3 H3A 19.1 3_566 .
C1 Si1 Si6 114.22(15) . .
C1 Si1 Si2 116.34(16) . .
Si6 Si1 Si2 101.52(6) . .
C1 Si1 Si10 116.23(15) . .
Si6 Si1 Si10 103.27(6) . .
Si2 Si1 Si10 103.30(6) . .
O3 Si2 C2 106.01(17) . .
O3 Si2 Si3 116.84(11) . .
C2 Si2 Si3 104.41(14) . .
O3 Si2 Si1 105.00(10) . .
C2 Si2 Si1 111.18(15) . .
Si3 Si2 Si1 113.25(6) . .
O3 Si2 Li3 48.52(17) . 3_566
C2 Si2 Li3 69.3(2) . 3_566
Si3 Si2 Li3 156.59(15) . 3_566
Si1 Si2 Li3 89.69(15) . 3_566
O3 Si2 Li2 31.28(14) . 3_566
C2 Si2 Li2 135.48(18) . 3_566
Si3 Si2 Li2 108.37(13) . 3_566
Si1 Si2 Li2 82.40(12) . 3_566
Li3 Si2 Li2 68.57(19) 3_566 3_566
C3 Si3 Si4 107.8(2) . .
C3 Si3 Si5 104.00(18) . .
Si4 Si3 Si5 111.02(9) . .
C3 Si3 Si2 114.33(16) . .
Si4 Si3 Si2 108.88(7) . .
Si5 Si3 Si2 110.73(8) . .
C6 Si4 C4 109.1(4) . .
C6 Si4 C5 108.3(4) . .
C4 Si4 C5 107.4(4) . .
C6 Si4 Si3 111.4(3) . .
C4 Si4 Si3 112.1(3) . .
C5 Si4 Si3 108.5(2) . .
C7 Si5 C8 107.1(3) . .
C7 Si5 C9 108.1(4) . .
C8 Si5 C9 109.4(4) . .
C7 Si5 Si3 111.9(3) . .
C8 Si5 Si3 106.8(2) . .
C9 Si5 Si3 113.3(2) . .
O2 Si6 C10 105.72(16) . .
O2 Si6 Si7 114.96(10) . .
C10 Si6 Si7 104.07(14) . .
O2 Si6 Si1 105.01(10) . .
C10 Si6 Si1 110.34(14) . .
Si7 Si6 Si1 116.31(6) . .
O2 Si6 Li2 47.92(16) . 3_566
C10 Si6 Li2 67.42(18) . 3_566
Si7 Si6 Li2 151.17(15) . 3_566
Si1 Si6 Li2 92.13(15) . 3_566
O2 Si6 Li1 32.33(15) . .
C10 Si6 Li1 135.73(18) . .
Si7 Si6 Li1 108.17(14) . .
Si1 Si6 Li1 81.36(13) . .
Li2 Si6 Li1 69.66(18) 3_566 .
C11 Si7 Si8 109.27(18) . .
C11 Si7 Si9 106.64(16) . .
Si8 Si7 Si9 109.85(7) . .
C11 Si7 Si6 114.65(16) . .
Si8 Si7 Si6 103.56(6) . .
Si9 Si7 Si6 112.81(7) . .
C14 Si8 C13 107.4(2) . .
C14 Si8 C12 109.9(2) . .
C13 Si8 C12 108.6(2) . .
C14 Si8 Si7 110.03(17) . .
C13 Si8 Si7 108.87(19) . .
C12 Si8 Si7 111.93(19) . .
C16 Si9 C17 108.0(3) . .
C16 Si9 C15 108.8(3) . .
C17 Si9 C15 107.8(3) . .
C16 Si9 Si7 111.56(18) . .
C17 Si9 Si7 113.17(18) . .
C15 Si9 Si7 107.4(2) . .
O1 Si10 C18 105.28(17) . .
O1 Si10 Si11 116.38(11) . .
C18 Si10 Si11 105.55(15) . .
O1 Si10 Si1 103.91(10) . .
C18 Si10 Si1 110.31(15) . .
Si11 Si10 Si1 115.02(7) . .
O1 Si10 Li1 47.24(17) . .
C18 Si10 Li1 68.6(2) . .
Si11 Si10 Li1 154.70(15) . .
Si1 Si10 Li1 89.57(14) . .
O1 Si10 Li3 31.54(15) . 3_566
C18 Si10 Li3 134.29(19) . 3_566
Si11 Si10 Li3 109.10(14) . 3_566
Si1 Si10 Li3 80.71(12) . 3_566
Li1 Si10 Li3 67.2(2) . 3_566
C19 Si11 Si14 97.5(4) . .
C19 Si11 Si12 103.0(3) . .
Si14 Si11 Si12 116.0(2) . .
C19 Si11 Si10 113.7(2) . .
Si14 Si11 Si10 115.07(17) . .
Si12 Si11 Si10 110.34(9) . .
C19 Si11 Si13 118.6(4) . .
Si14 Si11 Si13 21.41(12) . .
Si12 Si11 Si13 104.67(18) . .
Si10 Si11 Si13 106.03(16) . .
C21 Si12 C22 109.8(4) . .
C21 Si12 C20 108.9(4) . .
C22 Si12 C20 106.4(4) . .
C21 Si12 Si11 111.1(2) . .
C22 Si12 Si11 112.3(3) . .
C20 Si12 Si11 108.1(3) . .
C23 Si13 C25 109.5(9) . .
C23 Si13 C24 107.1(12) . .
C25 Si13 C24 107.1(12) . .
C23 Si13 Si11 113.5(5) . .
C25 Si13 Si11 114.1(7) . .
C24 Si13 Si11 105.1(8) . .
Si13 C23 H23A 109.5 . .
Si13 C23 H23B 109.5 . .
H23A C23 H23B 109.5 . .
Si13 C23 H23C 109.5 . .
H23A C23 H23C 109.5 . .
H23B C23 H23C 109.5 . .
Si13 C24 H24A 109.5 . .
Si13 C24 H24B 109.5 . .
H24A C24 H24B 109.5 . .
Si13 C24 H24C 109.5 . .
H24A C24 H24C 109.5 . .
H24B C24 H24C 109.5 . .
Si13 C25 H25A 109.5 . .
Si13 C25 H25B 109.5 . .
H25A C25 H25B 109.5 . .
Si13 C25 H25C 109.5 . .
H25A C25 H25C 109.5 . .
H25B C25 H25C 109.5 . .
C25' Si14 C24' 109.2(10) . .
C25' Si14 C23' 111.5(13) . .
C24' Si14 C23' 106.2(14) . .
C25' Si14 Si11 112.4(7) . .
C24' Si14 Si11 109.1(7) . .
C23' Si14 Si11 108.3(11) . .
Si14 C23' H23D 109.5 . .
Si14 C23' H23E 109.5 . .
H23D C23' H23E 109.5 . .
Si14 C23' H23F 109.5 . .
H23D C23' H23F 109.5 . .
H23E C23' H23F 109.5 . .
Si14 C24' H24D 109.5 . .
Si14 C24' H24E 109.5 . .
H24D C24' H24E 109.5 . .
Si14 C24' H24F 109.5 . .
H24D C24' H24F 109.5 . .
H24E C24' H24F 109.5 . .
Si14 C25' H25D 109.5 . .
Si14 C25' H25E 109.5 . .
H25D C25' H25E 109.5 . .
Si14 C25' H25F 109.5 . .
H25D C25' H25F 109.5 . .
H25E C25' H25F 109.5 . .
Si1 C1 H1A 109.5 . .
Si1 C1 H1B 109.5 . .
H1A C1 H1B 109.5 . .
Si1 C1 H1C 109.5 . .
H1A C1 H1C 109.5 . .
H1B C1 H1C 109.5 . .
Si2 C2 Li3 69.10(19) . 3_566
Si2 C2 H2A 109.5 . .
Li3 C2 H2A 104.7 3_566 .
Si2 C2 H2B 109.5 . .
Li3 C2 H2B 143.7 3_566 .
H2A C2 H2B 109.5 . .
Si2 C2 H2C 109.5 . .
Li3 C2 H2C 45.4 3_566 .
H2A C2 H2C 109.5 . .
H2B C2 H2C 109.5 . .
Si3 C3 H3B 109.5 . .
Si3 C3 H3C 109.5 . .
H3B C3 H3C 109.5 . .
Si3 C3 H3D 109.5 . .
H3B C3 H3D 109.5 . .
H3C C3 H3D 109.5 . .
Si4 C4 H4A 109.5 . .
Si4 C4 H4B 109.5 . .
H4A C4 H4B 109.5 . .
Si4 C4 H4C 109.5 . .
H4A C4 H4C 109.5 . .
H4B C4 H4C 109.5 . .
Si4 C5 H5A 109.5 . .
Si4 C5 H5B 109.5 . .
H5A C5 H5B 109.5 . .
Si4 C5 H5C 109.5 . .
H5A C5 H5C 109.5 . .
H5B C5 H5C 109.5 . .
Si4 C6 H6A 109.5 . .
Si4 C6 H6B 109.5 . .
H6A C6 H6B 109.5 . .
Si4 C6 H6C 109.5 . .
H6A C6 H6C 109.5 . .
H6B C6 H6C 109.5 . .
Si5 C7 H7A 109.5 . .
Si5 C7 H7B 109.5 . .
H7A C7 H7B 109.5 . .
Si5 C7 H7C 109.5 . .
H7A C7 H7C 109.5 . .
H7B C7 H7C 109.5 . .
Si5 C8 H8A 109.5 . .
Si5 C8 H8B 109.5 . .
H8A C8 H8B 109.5 . .
Si5 C8 H8C 109.5 . .
H8A C8 H8C 109.5 . .
H8B C8 H8C 109.5 . .
Si5 C9 H9A 109.5 . .
Si5 C9 H9B 109.5 . .
H9A C9 H9B 109.5 . .
Si5 C9 H9C 109.5 . .
H9A C9 H9C 109.5 . .
H9B C9 H9C 109.5 . .
Si6 C10 Li2 70.62(19) . 3_566
Si6 C10 H10A 109.5 . .
Li2 C10 H10A 165.8 3_566 .
Si6 C10 H10B 109.5 . .
Li2 C10 H10B 58.8 3_566 .
H10A C10 H10B 109.5 . .
Si6 C10 H10C 109.5 . .
Li2 C10 H10C 83.1 3_566 .
H10A C10 H10C 109.5 . .
H10B C10 H10C 109.5 . .
Si7 C11 H11A 109.5 . .
Si7 C11 H11B 109.5 . .
H11A C11 H11B 109.5 . .
Si7 C11 H11C 109.5 . .
H11A C11 H11C 109.5 . .
H11B C11 H11C 109.5 . .
Si8 C12 H12A 109.5 . .
Si8 C12 H12B 109.5 . .
H12A C12 H12B 109.5 . .
Si8 C12 H12C 109.5 . .
H12A C12 H12C 109.5 . .
H12B C12 H12C 109.5 . .
Si8 C13 H13A 109.5 . .
Si8 C13 H13B 109.5 . .
H13A C13 H13B 109.5 . .
Si8 C13 H13C 109.5 . .
H13A C13 H13C 109.5 . .
H13B C13 H13C 109.5 . .
Si8 C14 H14A 109.5 . .
Si8 C14 H14B 109.5 . .
H14A C14 H14B 109.5 . .
Si8 C14 H14C 109.5 . .
H14A C14 H14C 109.5 . .
H14B C14 H14C 109.5 . .
Si9 C15 H15A 109.5 . .
Si9 C15 H15B 109.5 . .
H15A C15 H15B 109.5 . .
Si9 C15 H15C 109.5 . .
H15A C15 H15C 109.5 . .
H15B C15 H15C 109.5 . .
Si9 C16 H16A 109.5 . .
Si9 C16 H16B 109.5 . .
H16A C16 H16B 109.5 . .
Si9 C16 H16C 109.5 . .
H16A C16 H16C 109.5 . .
H16B C16 H16C 109.5 . .
Si9 C17 H17A 109.5 . .
Si9 C17 H17B 109.5 . .
H17A C17 H17B 109.5 . .
Si9 C17 H17C 109.5 . .
H17A C17 H17C 109.5 . .
H17B C17 H17C 109.5 . .
Si10 C18 Li1 69.9(2) . .
Si10 C18 H18A 116.7 . .
Li1 C18 H18A 116.7 . .
Si10 C18 H18B 116.7 . .
Li1 C18 H18B 116.7 . .
H18A C18 H18B 113.7 . .
Si11 C19 H19A 109.5 . .
Si11 C19 H19B 109.5 . .
H19A C19 H19B 109.5 . .
Si11 C19 H19C 109.5 . .
H19A C19 H19C 109.5 . .
H19B C19 H19C 109.5 . .
Si12 C20 H20A 109.5 . .
Si12 C20 H20B 109.5 . .
H20A C20 H20B 109.5 . .
Si12 C20 H20C 109.5 . .
H20A C20 H20C 109.5 . .
H20B C20 H20C 109.5 . .
Si12 C21 H21A 109.5 . .
Si12 C21 H21B 109.5 . .
H21A C21 H21B 109.5 . .
Si12 C21 H21C 109.5 . .
H21A C21 H21C 109.5 . .
H21B C21 H21C 109.5 . .
Si12 C22 H22A 109.5 . .
Si12 C22 H22B 109.5 . .
H22A C22 H22B 109.5 . .
Si12 C22 H22C 109.5 . .
H22A C22 H22C 109.5 . .
H22B C22 H22C 109.5 . .

loop_
_geom_bond_atom_site_label_1
_geom_bond_atom_site_label_2
_geom_bond_distance
_geom_bond_site_symmetry_2
Li1 O2 1.886(7) .
Li1 O3 1.888(7) 3_566
Li1 O1 1.979(7) .
Li1 Li3 2.337(9) .
Li1 Li2 2.348(9) .
Li1 C18 2.661(8) .
Li1 Si10 2.683(6) .
Li1 Si6 3.052(6) .
Li1 Li3 3.198(10) 3_566
Li1 Li2 3.283(9) 3_566
Li2 O1 1.864(7) .
Li2 O3 1.895(7) 3_566
Li2 O2 1.988(7) 3_566
Li2 Li3 2.333(9) 3_566
Li2 C10 2.614(7) 3_566
Li2 Si6 2.671(6) 3_566
Li2 Si2 3.089(6) 3_566
Li2 Li3 3.262(9) .
Li2 Li1 3.283(9) 3_566
Li3 O2 1.859(7) .
Li3 O1 1.875(7) 3_566
Li3 O3 2.005(6) 3_566
Li3 Li2 2.333(9) 3_566
Li3 Si2 2.670(6) 3_566
Li3 C2 2.674(8) 3_566
Li3 Si10 3.063(7) 3_566
Li3 Li1 3.198(10) 3_566
O1 Si10 1.636(3) .
O1 Li3 1.875(7) 3_566
O2 Si6 1.634(2) .
O2 Li2 1.988(7) 3_566
O3 Si2 1.630(3) .
O3 Li1 1.888(7) 3_566
O3 Li2 1.895(7) 3_566
O3 Li3 2.005(7) 3_566
O3 H3A 0.8500 .
Si1 C1 1.902(4) .
Si1 Si6 2.3711(18) .
Si1 Si2 2.3719(16) .
Si1 Si10 2.3786(16) .
Si2 C2 1.897(4) .
Si2 Si3 2.3606(16) .
Si2 Li3 2.670(6) 3_566
Si2 Li2 3.088(6) 3_566
Si3 C3 1.900(5) .
Si3 Si4 2.308(2) .
Si3 Si5 2.355(2) .
Si4 C6 1.831(8) .
Si4 C4 1.859(6) .
Si4 C5 1.863(9) .
Si5 C7 1.860(7) .
Si5 C8 1.868(6) .
Si5 C9 1.880(8) .
Si6 C10 1.893(4) .
Si6 Si7 2.3637(16) .
Si6 Li2 2.671(6) 3_566
Si7 C11 1.897(4) .
Si7 Si8 2.3402(19) .
Si7 Si9 2.3472(18) .
Si8 C14 1.858(5) .
Si8 C13 1.867(5) .
Si8 C12 1.871(5) .
Si9 C16 1.867(5) .
Si9 C17 1.867(6) .
Si9 C15 1.875(5) .
Si10 C18 1.893(4) .
Si10 Si11 2.3675(19) .
Si10 Li3 3.063(7) 3_566
Si11 C19 1.894(6) .
Si11 Si14 2.299(6) .
Si11 Si12 2.354(2) .
Si11 Si13 2.370(5) .
Si12 C21 1.847(7) .
Si12 C22 1.869(7) .
Si12 C20 1.887(8) .
Si13 C23 1.810(15) .
Si13 C25 1.83(2) .
Si13 C24 1.857(19) .
C23 H23A 0.9600 .
C23 H23B 0.9600 .
C23 H23C 0.9600 .
C24 H24A 0.9600 .
C24 H24B 0.9600 .
C24 H24C 0.9600 .
C25 H25A 0.9600 .
C25 H25B 0.9600 .
C25 H25C 0.9600 .
Si14 C25' 1.852(19) .
Si14 C24' 1.906(19) .
Si14 C23' 1.92(3) .
C23' H23D 0.9600 .
C23' H23E 0.9600 .
C23' H23F 0.9600 .
C24' H24D 0.9600 .
C24' H24E 0.9600 .
C24' H24F 0.9600 .
C25' H25D 0.9600 .
C25' H25E 0.9600 .
C25' H25F 0.9600 .
C1 H1A 0.9600 .
C1 H1B 0.9600 .
C1 H1C 0.9600 .
C2 Li3 2.674(8) 3_566
C2 H2A 0.9600 .
C2 H2B 0.9600 .
C2 H2C 0.9600 .
C3 H3B 0.9600 .
C3 H3C 0.9600 .
C3 H3D 0.9600 .
C4 H4A 0.9600 .
C4 H4B 0.9600 .
C4 H4C 0.9600 .
C5 H5A 0.9600 .
C5 H5B 0.9600 .
C5 H5C 0.9600 .
C6 H6A 0.9600 .
C6 H6B 0.9600 .
C6 H6C 0.9600 .
C7 H7A 0.9600 .
C7 H7B 0.9600 .
C7 H7C 0.9600 .
C8 H8A 0.9600 .
C8 H8B 0.9600 .
C8 H8C 0.9600 .
C9 H9A 0.9600 .
C9 H9B 0.9600 .
C9 H9C 0.9600 .
C10 Li2 2.614(7) 3_566
C10 H10A 0.9600 .
C10 H10B 0.9600 .
C10 H10C 0.9600 .
C11 H11A 0.9600 .
C11 H11B 0.9600 .
C11 H11C 0.9600 .
C12 H12A 0.9600 .
C12 H12B 0.9600 .
C12 H12C 0.9600 .
C13 H13A 0.9600 .
C13 H13B 0.9600 .
C13 H13C 0.9600 .
C14 H14A 0.9600 .
C14 H14B 0.9600 .
C14 H14C 0.9600 .
C15 H15A 0.9600 .
C15 H15B 0.9600 .
C15 H15C 0.9600 .
C16 H16A 0.9600 .
C16 H16B 0.9600 .
C16 H16C 0.9600 .
C17 H17A 0.9600 .
C17 H17B 0.9600 .
C17 H17C 0.9600 .
C18 H18A 0.9700 .
C18 H18B 0.9700 .
C19 H19A 0.9600 .
C19 H19B 0.9600 .
C19 H19C 0.9600 .
C20 H20A 0.9600 .
C20 H20B 0.9600 .
C20 H20C 0.9600 .
C21 H21A 0.9600 .
C21 H21B 0.9600 .
C21 H21C 0.9600 .
C22 H22A 0.9600 .
C22 H22B 0.9600 .
C22 H22C 0.9600 .

loop_
_geom_torsion_atom_site_label_1
_geom_torsion_atom_site_label_2
_geom_torsion_atom_site_label_3
_geom_torsion_atom_site_label_4
_geom_torsion
_geom_torsion_site_symmetry_1
_geom_torsion_site_symmetry_4
O2 Li1 Li2 O1 -96.2(4) . .
O3 Li1 Li2 O1 179.5(4) 3_566 .
Li3 Li1 Li2 O1 -134.8(3) . .
C18 Li1 Li2 O1 44.6(3) . .
Si10 Li1 Li2 O1 9.79(15) . .
Si6 Li1 Li2 O1 -63.2(4) . .
Li3 Li1 Li2 O1 -44.3(2) 3_566 .
Li2 Li1 Li2 O1 -89.6(2) 3_566 .
O2 Li1 Li2 O3 84.3(4) . 3_566
O1 Li1 Li2 O3 -179.5(4) . 3_566
Li3 Li1 Li2 O3 45.7(2) . 3_566
C18 Li1 Li2 O3 -134.9(3) . 3_566
Si10 Li1 Li2 O3 -169.7(3) . 3_566
Si6 Li1 Li2 O3 117.3(4) . 3_566
Li3 Li1 Li2 O3 136.2(3) 3_566 3_566
Li2 Li1 Li2 O3 90.9(3) 3_566 3_566
O2 Li1 Li2 O2 -12.4(6) . 3_566
O3 Li1 Li2 O2 -96.8(4) 3_566 3_566
O1 Li1 Li2 O2 83.8(4) . 3_566
Li3 Li1 Li2 O2 -51.0(4) . 3_566
C18 Li1 Li2 O2 128.4(3) . 3_566
Si10 Li1 Li2 O2 93.5(3) . 3_566
Si6 Li1 Li2 O2 20.6(6) . 3_566
Li3 Li1 Li2 O2 39.5(3) 3_566 3_566
Li2 Li1 Li2 O2 -5.9(3) 3_566 3_566
O2 Li1 Li2 Li3 -51.9(4) . 3_566
O3 Li1 Li2 Li3 -136.2(3) 3_566 3_566
O1 Li1 Li2 Li3 44.3(2) . 3_566
Li3 Li1 Li2 Li3 -90.5(3) . 3_566
C18 Li1 Li2 Li3 88.9(3) . 3_566
Si10 Li1 Li2 Li3 54.1(2) . 3_566
Si6 Li1 Li2 Li3 -18.9(5) . 3_566
Li2 Li1 Li2 Li3 -45.4(2) 3_566 3_566
O2 Li1 Li2 C10 116.6(10) . 3_566
O3 Li1 Li2 C10 32.3(10) 3_566 3_566
O1 Li1 Li2 C10 -147.2(11) . 3_566
Li3 Li1 Li2 C10 78.0(10) . 3_566
C18 Li1 Li2 C10 -102.6(10) . 3_566
Si10 Li1 Li2 C10 -137.4(10) . 3_566
Si6 Li1 Li2 C10 149.6(8) . 3_566
Li3 Li1 Li2 C10 168.5(11) 3_566 3_566
Li2 Li1 Li2 C10 123.1(10) 3_566 3_566
O2 Li1 Li2 Si6 28.4(7) . 3_566
O3 Li1 Li2 Si6 -55.9(5) 3_566 3_566
O1 Li1 Li2 Si6 124.6(5) . 3_566
Li3 Li1 Li2 Si6 -10.2(5) . 3_566
C18 Li1 Li2 Si6 169.2(4) . 3_566
Si10 Li1 Li2 Si6 134.4(4) . 3_566
Si6 Li1 Li2 Si6 61.4(7) . 3_566
Li3 Li1 Li2 Si6 80.3(5) 3_566 3_566
Li2 Li1 Li2 Si6 35.0(4) 3_566 3_566
O2 Li1 Li2 Si2 82.8(4) . 3_566
O3 Li1 Li2 Si2 -1.55(13) 3_566 3_566
O1 Li1 Li2 Si2 179.0(3) . 3_566
Li3 Li1 Li2 Si2 44.2(2) . 3_566
C18 Li1 Li2 Si2 -136.4(3) . 3_566
Si10 Li1 Li2 Si2 -171.25(19) . 3_566
Si6 Li1 Li2 Si2 115.8(4) . 3_566
Li3 Li1 Li2 Si2 134.7(3) 3_566 3_566
Li2 Li1 Li2 Si2 89.33(19) 3_566 3_566
O2 Li1 Li2 Li3 38.6(3) . .
O3 Li1 Li2 Li3 -45.7(2) 3_566 .
O1 Li1 Li2 Li3 134.8(3) . .
C18 Li1 Li2 Li3 179.4(4) . .
Si10 Li1 Li2 Li3 144.6(3) . .
Si6 Li1 Li2 Li3 71.6(4) . .
Li3 Li1 Li2 Li3 90.5(3) 3_566 .
Li2 Li1 Li2 Li3 45.2(2) 3_566 .
O2 Li1 Li2 Li1 -6.5(3) . 3_566
O3 Li1 Li2 Li1 -90.9(3) 3_566 3_566
O1 Li1 Li2 Li1 89.6(2) . 3_566
Li3 Li1 Li2 Li1 -45.2(2) . 3_566
C18 Li1 Li2 Li1 134.2(3) . 3_566
Si10 Li1 Li2 Li1 99.4(2) . 3_566
Si6 Li1 Li2 Li1 26.5(3) . 3_566
Li3 Li1 Li2 Li1 45.4(2) 3_566 3_566
Li2 Li1 Li2 Li1 0.0 3_566 3_566
O3 Li1 Li3 O2 -178.8(4) 3_566 .
O1 Li1 Li3 O2 98.4(4) . .
Li2 Li1 Li3 O2 138.1(4) . .
C18 Li1 Li3 O2 -40.1(10) . .
Si10 Li1 Li3 O2 56.5(5) . .
Si6 Li1 Li3 O2 0.94(14) . .
Li3 Li1 Li3 O2 91.4(3) 3_566 .
Li2 Li1 Li3 O2 44.3(2) 3_566 .
O2 Li1 Li3 O1 -83.6(4) . 3_566
O3 Li1 Li3 O1 97.5(4) 3_566 3_566
O1 Li1 Li3 O1 14.8(6) . 3_566
Li2 Li1 Li3 O1 54.5(4) . 3_566
C18 Li1 Li3 O1 -123.7(10) . 3_566
Si10 Li1 Li3 O1 -27.1(8) . 3_566
Si6 Li1 Li3 O1 -82.7(4) . 3_566
Li3 Li1 Li3 O1 7.7(3) 3_566 3_566
Li2 Li1 Li3 O1 -39.3(3) 3_566 3_566
O2 Li1 Li3 O3 178.8(4) . 3_566
O1 Li1 Li3 O3 -82.7(4) . 3_566
Li2 Li1 Li3 O3 -43.0(2) . 3_566
C18 Li1 Li3 O3 138.8(11) . 3_566
Si10 Li1 Li3 O3 -124.6(6) . 3_566
Si6 Li1 Li3 O3 179.8(3) . 3_566
Li3 Li1 Li3 O3 -89.8(3) 3_566 3_566
Li2 Li1 Li3 O3 -136.9(3) 3_566 3_566
O2 Li1 Li3 Li2 -44.3(2) . 3_566
O3 Li1 Li3 Li2 136.9(3) 3_566 3_566
O1 Li1 Li3 Li2 54.1(4) . 3_566
Li2 Li1 Li3 Li2 93.8(3) . 3_566
C18 Li1 Li3 Li2 -84.4(11) . 3_566
Si10 Li1 Li3 Li2 12.2(6) . 3_566
Si6 Li1 Li3 Li2 -43.4(2) . 3_566
Li3 Li1 Li3 Li2 47.1(2) 3_566 3_566
O2 Li1 Li3 Si2 169.8(3) . 3_566
O3 Li1 Li3 Si2 -9.03(16) 3_566 3_566
O1 Li1 Li3 Si2 -91.8(3) . 3_566
Li2 Li1 Li3 Si2 -52.1(2) . 3_566
C18 Li1 Li3 Si2 129.7(10) . 3_566
Si10 Li1 Li3 Si2 -133.6(5) . 3_566
Si6 Li1 Li3 Si2 170.7(2) . 3_566
Li3 Li1 Li3 Si2 -98.8(2) 3_566 3_566
Li2 Li1 Li3 Si2 -145.9(3) 3_566 3_566
O2 Li1 Li3 C2 134.4(4) . 3_566
O3 Li1 Li3 C2 -44.4(3) 3_566 3_566
O1 Li1 Li3 C2 -127.1(3) . 3_566
Li2 Li1 Li3 C2 -87.5(3) . 3_566
C18 Li1 Li3 C2 94.3(11) . 3_566
Si10 Li1 Li3 C2 -169.0(4) . 3_566
Si6 Li1 Li3 C2 135.4(3) . 3_566
Li3 Li1 Li3 C2 -134.2(3) 3_566 3_566
Li2 Li1 Li3 C2 178.7(4) 3_566 3_566
O2 Li1 Li3 Si10 -116.5(4) . 3_566
O3 Li1 Li3 Si10 64.6(4) 3_566 3_566
O1 Li1 Li3 Si10 -18.1(6) . 3_566
Li2 Li1 Li3 Si10 21.6(5) . 3_566
C18 Li1 Li3 Si10 -156.6(9) . 3_566
Si10 Li1 Li3 Si10 -60.0(7) . 3_566
Si6 Li1 Li3 Si10 -115.6(4) . 3_566
Li3 Li1 Li3 Si10 -25.1(3) 3_566 3_566
Li2 Li1 Li3 Si10 -72.2(4) 3_566 3_566
O2 Li1 Li3 Li1 -91.4(3) . 3_566
O3 Li1 Li3 Li1 89.8(3) 3_566 3_566
O1 Li1 Li3 Li1 7.0(3) . 3_566
Li2 Li1 Li3 Li1 46.7(2) . 3_566
C18 Li1 Li3 Li1 -131.5(11) . 3_566
Si10 Li1 Li3 Li1 -34.8(5) . 3_566
Si6 Li1 Li3 Li1 -90.45(19) . 3_566
Li3 Li1 Li3 Li1 0.0 3_566 3_566
Li2 Li1 Li3 Li1 -47.1(2) 3_566 3_566
O2 Li1 Li3 Li2 -138.1(4) . .
O3 Li1 Li3 Li2 43.0(2) 3_566 .
O1 Li1 Li3 Li2 -39.7(3) . .
C18 Li1 Li3 Li2 -178.2(12) . .
Si10 Li1 Li3 Li2 -81.6(5) . .
Si6 Li1 Li3 Li2 -137.2(3) . .
Li3 Li1 Li3 Li2 -46.7(2) 3_566 .
Li2 Li1 Li3 Li2 -93.8(3) 3_566 .
O1 Li2 Li3 O2 3.6(3) . .
O3 Li2 Li3 O2 -115.2(4) 3_566 .
O2 Li2 Li3 O2 105.4(3) 3_566 .
Li3 Li2 Li3 O2 55.2(2) 3_566 .
Li1 Li2 Li3 O2 -31.7(3) . .
C10 Li2 Li3 O2 172.6(3) 3_566 .
Si6 Li2 Li3 O2 141.9(3) 3_566 .
Si2 Li2 Li3 O2 -148.3(3) 3_566 .
Li1 Li2 Li3 O2 92.0(3) 3_566 .
O1 Li2 Li3 O1 -102.8(3) . 3_566
O3 Li2 Li3 O1 138.4(4) 3_566 3_566
O2 Li2 Li3 O1 -1.0(3) 3_566 3_566
Li3 Li2 Li3 O1 -51.2(2) 3_566 3_566
Li1 Li2 Li3 O1 -138.1(4) . 3_566
C10 Li2 Li3 O1 66.2(4) 3_566 3_566
Si6 Li2 Li3 O1 35.5(3) 3_566 3_566
Si2 Li2 Li3 O1 105.3(3) 3_566 3_566
Li1 Li2 Li3 O1 -14.4(2) 3_566 3_566
O1 Li2 Li3 O3 118.8(4) . 3_566
O2 Li2 Li3 O3 -139.4(4) 3_566 3_566
Li3 Li2 Li3 O3 170.4(5) 3_566 3_566
Li1 Li2 Li3 O3 83.5(4) . 3_566
C10 Li2 Li3 O3 -72.2(4) 3_566 3_566
Si6 Li2 Li3 O3 -102.9(3) 3_566 3_566
Si2 Li2 Li3 O3 -33.1(2) 3_566 3_566
Li1 Li2 Li3 O3 -152.8(4) 3_566 3_566
O1 Li2 Li3 Li2 -51.6(2) . 3_566
O3 Li2 Li3 Li2 -170.4(5) 3_566 3_566
O2 Li2 Li3 Li2 50.2(2) 3_566 3_566
Li3 Li2 Li3 Li2 0.0 3_566 3_566
Li1 Li2 Li3 Li2 -86.9(3) . 3_566
C10 Li2 Li3 Li2 117.4(4) 3_566 3_566
Si6 Li2 Li3 Li2 86.7(3) 3_566 3_566
Si2 Li2 Li3 Li2 156.5(3) 3_566 3_566
Li1 Li2 Li3 Li2 36.8(2) 3_566 3_566
O1 Li2 Li3 Li1 35.3(3) . .
O3 Li2 Li3 Li1 -83.5(4) 3_566 .
O2 Li2 Li3 Li1 137.1(4) 3_566 .
Li3 Li2 Li3 Li1 86.9(3) 3_566 .
C10 Li2 Li3 Li1 -155.7(4) 3_566 .
Si6 Li2 Li3 Li1 173.6(3) 3_566 .
Si2 Li2 Li3 Li1 -116.6(3) 3_566 .
Li1 Li2 Li3 Li1 123.7(3) 3_566 .
O1 Li2 Li3 Si2 151.9(3) . 3_566
O3 Li2 Li3 Si2 33.1(2) 3_566 3_566
O2 Li2 Li3 Si2 -106.3(2) 3_566 3_566
Li3 Li2 Li3 Si2 -156.5(3) 3_566 3_566
Li1 Li2 Li3 Si2 116.6(3) . 3_566
C10 Li2 Li3 Si2 -39.1(3) 3_566 3_566
Si6 Li2 Li3 Si2 -69.79(17) 3_566 3_566
Li1 Li2 Li3 Si2 -119.7(2) 3_566 3_566
O1 Li2 Li3 C2 141.9(3) . 3_566
O3 Li2 Li3 C2 23.1(3) 3_566 3_566
O2 Li2 Li3 C2 -116.3(3) 3_566 3_566
Li3 Li2 Li3 C2 -166.5(4) 3_566 3_566
Li1 Li2 Li3 C2 106.6(3) . 3_566
C10 Li2 Li3 C2 -49.1(4) 3_566 3_566
Si6 Li2 Li3 C2 -79.8(3) 3_566 3_566
Si2 Li2 Li3 C2 -9.99(15) 3_566 3_566
Li1 Li2 Li3 C2 -129.7(3) 3_566 3_566
O1 Li2 Li3 Si10 -130.0(2) . 3_566
O3 Li2 Li3 Si10 111.2(3) 3_566 3_566
O2 Li2 Li3 Si10 -28.2(2) 3_566 3_566
Li3 Li2 Li3 Si10 -78.4(2) 3_566 3_566
Li1 Li2 Li3 Si10 -165.3(3) . 3_566
C10 Li2 Li3 Si10 39.0(3) 3_566 3_566
Si6 Li2 Li3 Si10 8.3(2) 3_566 3_566
Si2 Li2 Li3 Si10 78.11(16) 3_566 3_566
Li1 Li2 Li3 Si10 -41.58(17) 3_566 3_566
O1 Li2 Li3 Li1 -88.4(3) . 3_566
O3 Li2 Li3 Li1 152.8(4) 3_566 3_566
O2 Li2 Li3 Li1 13.40(19) 3_566 3_566
Li3 Li2 Li3 Li1 -36.8(2) 3_566 3_566
Li1 Li2 Li3 Li1 -123.7(3) . 3_566
C10 Li2 Li3 Li1 80.6(3) 3_566 3_566
Si6 Li2 Li3 Li1 49.89(19) 3_566 3_566
Si2 Li2 Li3 Li1 119.7(2) 3_566 3_566
O3 Li2 O1 Si10 -60.8(9) 3_566 .
O2 Li2 O1 Si10 -178.7(6) 3_566 .
Li3 Li2 O1 Si10 -178.6(8) 3_566 .
Li1 Li2 O1 Si10 -61.2(8) . .
C10 Li2 O1 Si10 102.1(8) 3_566 .
Si6 Li2 O1 Si10 168.7(5) 3_566 .
Si2 Li2 O1 Si10 -62.6(10) 3_566 .
Li3 Li2 O1 Si10 -91.8(8) . .
Li1 Li2 O1 Si10 -150.2(7) 3_566 .
O3 Li2 O1 Li3 117.7(4) 3_566 3_566
O2 Li2 O1 Li3 -0.2(3) 3_566 3_566
Li1 Li2 O1 Li3 117.3(3) . 3_566
C10 Li2 O1 Li3 -79.3(5) 3_566 3_566
Si6 Li2 O1 Li3 -12.8(4) 3_566 3_566
Si2 Li2 O1 Li3 115.9(4) 3_566 3_566
Li3 Li2 O1 Li3 86.8(3) . 3_566
Li1 Li2 O1 Li3 28.3(3) 3_566 3_566
O3 Li2 O1 Li1 0.4(3) 3_566 .
O2 Li2 O1 Li1 -117.5(3) 3_566 .
Li3 Li2 O1 Li1 -117.3(3) 3_566 .
C10 Li2 O1 Li1 163.4(6) 3_566 .
Si6 Li2 O1 Li1 -130.1(5) 3_566 .
Si2 Li2 O1 Li1 -1.4(4) 3_566 .
Li3 Li2 O1 Li1 -30.5(2) . .
Li1 Li2 O1 Li1 -89.0(3) 3_566 .
O2 Li1 O1 Si10 -82.0(3) . .
O3 Li1 O1 Si10 163.4(3) 3_566 .
Li3 Li1 O1 Si10 -140.0(3) . .
Li2 Li1 O1 Si10 163.8(2) . .
C18 Li1 O1 Si10 27.41(16) . .
Si6 Li1 O1 Si10 -56.1(2) . .
Li3 Li1 O1 Si10 -127.0(3) 3_566 .
Li2 Li1 O1 Si10 -104.85(18) 3_566 .
O2 Li1 O1 Li2 114.3(4) . .
O3 Li1 O1 Li2 -0.4(3) 3_566 .
Li3 Li1 O1 Li2 56.2(4) . .
C18 Li1 O1 Li2 -136.4(3) . .
Si10 Li1 O1 Li2 -163.8(2) . .
Si6 Li1 O1 Li2 140.1(3) . .
Li3 Li1 O1 Li2 69.3(3) 3_566 .
Li2 Li1 O1 Li2 91.4(3) 3_566 .
O2 Li1 O1 Li3 45.0(4) . 3_566
O3 Li1 O1 Li3 -69.7(4) 3_566 3_566
Li3 Li1 O1 Li3 -13.0(5) . 3_566
Li2 Li1 O1 Li3 -69.3(3) . 3_566
C18 Li1 O1 Li3 154.4(3) . 3_566
Si10 Li1 O1 Li3 127.0(3) . 3_566
Si6 Li1 O1 Li3 70.9(3) . 3_566
Li2 Li1 O1 Li3 22.1(3) 3_566 3_566
O1 Li3 O2 Si6 -52.3(10) 3_566 .
O3 Li3 O2 Si6 -175.2(7) 3_566 .
Li2 Li3 O2 Si6 -52.5(9) 3_566 .
Li1 Li3 O2 Si6 -174.2(9) . .
Si2 Li3 O2 Si6 170.4(5) 3_566 .
C2 Li3 O2 Si6 106.8(8) 3_566 .
Si10 Li3 O2 Si6 -52.5(11) 3_566 .
Li1 Li3 O2 Si6 -84.5(9) 3_566 .
Li2 Li3 O2 Si6 -145.5(8) . .
O1 Li3 O2 Li1 121.9(4) 3_566 .
O3 Li3 O2 Li1 -0.9(3) 3_566 .
Li2 Li3 O2 Li1 121.8(3) 3_566 .
Si2 Li3 O2 Li1 -15.4(5) 3_566 .
C2 Li3 O2 Li1 -78.9(5) 3_566 .
Si10 Li3 O2 Li1 121.7(4) 3_566 .
Li1 Li3 O2 Li1 89.8(3) 3_566 .
Li2 Li3 O2 Li1 28.7(3) . .
O1 Li3 O2 Li2 0.2(3) 3_566 3_566
O3 Li3 O2 Li2 -122.7(4) 3_566 3_566
Li1 Li3 O2 Li2 -121.8(3) . 3_566
Si2 Li3 O2 Li2 -137.2(5) 3_566 3_566
C2 Li3 O2 Li2 159.3(5) 3_566 3_566
Si10 Li3 O2 Li2 0.0(4) 3_566 3_566
Li1 Li3 O2 Li2 -32.0(2) 3_566 3_566
Li2 Li3 O2 Li2 -93.1(3) . 3_566
O3 Li1 O2 Si6 179.0(2) 3_566 .
O1 Li1 O2 Si6 66.9(4) . .
Li3 Li1 O2 Si6 178.0(3) . .
Li2 Li1 O2 Si6 124.5(3) . .
C18 Li1 O2 Si6 -14.8(4) . .
Si10 Li1 O2 Si6 28.4(4) . .
Li3 Li1 O2 Si6 89.5(3) 3_566 .
Li2 Li1 O2 Si6 112.4(3) 3_566 .
O3 Li1 O2 Li3 1.0(3) 3_566 .
O1 Li1 O2 Li3 -111.1(4) . .
Li2 Li1 O2 Li3 -53.6(4) . .
C18 Li1 O2 Li3 167.2(4) . .
Si10 Li1 O2 Li3 -149.6(3) . .
Si6 Li1 O2 Li3 -178.0(3) . .
Li3 Li1 O2 Li3 -88.5(3) 3_566 .
Li2 Li1 O2 Li3 -65.6(3) 3_566 .
O3 Li1 O2 Li2 66.6(4) 3_566 3_566
O1 Li1 O2 Li2 -45.5(4) . 3_566
Li3 Li1 O2 Li2 65.6(3) . 3_566
Li2 Li1 O2 Li2 12.0(6) . 3_566
C18 Li1 O2 Li2 -127.2(3) . 3_566
Si10 Li1 O2 Li2 -84.0(3) . 3_566
Si6 Li1 O2 Li2 -112.4(3) . 3_566
Li3 Li1 O2 Li2 -22.9(3) 3_566 3_566
Li1 O3 Si2 C2 7.0(8) 3_566 .
Li2 O3 Si2 C2 -163.0(3) 3_566 .
Li3 O3 Si2 C2 -41.9(3) 3_566 .
Li1 O3 Si2 Si3 -108.8(8) 3_566 .
Li2 O3 Si2 Si3 81.2(3) 3_566 .
Li3 O3 Si2 Si3 -157.7(2) 3_566 .
Li1 O3 Si2 Si1 124.7(8) 3_566 .
Li2 O3 Si2 Si1 -45.2(3) 3_566 .
Li3 O3 Si2 Si1 75.9(2) 3_566 .
Li1 O3 Si2 Li3 48.9(8) 3_566 3_566
Li2 O3 Si2 Li3 -121.1(3) 3_566 3_566
Li1 O3 Si2 Li2 169.9(9) 3_566 3_566
Li3 O3 Si2 Li2 121.1(3) 3_566 3_566
C1 Si1 Si2 O3 163.82(18) . .
Si6 Si1 Si2 O3 39.20(11) . .
Si10 Si1 Si2 O3 -67.59(11) . .
C1 Si1 Si2 C2 -82.0(2) . .
Si6 Si1 Si2 C2 153.41(15) . .
Si10 Si1 Si2 C2 46.62(16) . .
C1 Si1 Si2 Si3 35.22(18) . .
Si6 Si1 Si2 Si3 -89.40(7) . .
Si10 Si1 Si2 Si3 163.82(6) . .
C1 Si1 Si2 Li3 -149.6(2) . 3_566
Si6 Si1 Si2 Li3 85.80(15) . 3_566
Si10 Si1 Si2 Li3 -20.99(15) . 3_566
C1 Si1 Si2 Li2 142.0(2) . 3_566
Si6 Si1 Si2 Li2 17.38(12) . 3_566
Si10 Si1 Si2 Li2 -89.41(13) . 3_566
O3 Si2 Si3 C3 -94.7(2) . .
C2 Si2 Si3 C3 148.6(3) . .
Si1 Si2 Si3 C3 27.5(2) . .
Li3 Si2 Si3 C3 -140.3(4) 3_566 .
Li2 Si2 Si3 C3 -61.9(2) 3_566 .
O3 Si2 Si3 Si4 25.94(14) . .
C2 Si2 Si3 Si4 -90.76(17) . .
Si1 Si2 Si3 Si4 148.15(8) . .
Li3 Si2 Si3 Si4 -19.7(4) 3_566 .
Li2 Si2 Si3 Si4 58.67(15) 3_566 .
O3 Si2 Si3 Si5 148.26(12) . .
C2 Si2 Si3 Si5 31.57(17) . .
Si1 Si2 Si3 Si5 -89.52(9) . .
Li3 Si2 Si3 Si5 102.7(4) 3_566 .
Li2 Si2 Si3 Si5 -179.01(14) 3_566 .
C3 Si3 Si4 C6 179.9(4) . .
Si5 Si3 Si4 C6 -66.8(4) . .
Si2 Si3 Si4 C6 55.4(4) . .
C3 Si3 Si4 C4 -57.6(4) . .
Si5 Si3 Si4 C4 55.7(3) . .
Si2 Si3 Si4 C4 177.8(3) . .
C3 Si3 Si4 C5 60.8(3) . .
Si5 Si3 Si4 C5 174.1(3) . .
Si2 Si3 Si4 C5 -63.8(3) . .
C3 Si3 Si5 C7 157.8(3) . .
Si4 Si3 Si5 C7 42.1(3) . .
Si2 Si3 Si5 C7 -79.0(3) . .
C3 Si3 Si5 C8 40.8(4) . .
Si4 Si3 Si5 C8 -74.8(4) . .
Si2 Si3 Si5 C8 164.1(3) . .
C3 Si3 Si5 C9 -79.7(3) . .
Si4 Si3 Si5 C9 164.6(3) . .
Si2 Si3 Si5 C9 43.5(3) . .
Li3 O2 Si6 C10 12.4(9) . .
Li1 O2 Si6 C10 -161.1(3) . .
Li2 O2 Si6 C10 -37.7(3) 3_566 .
Li3 O2 Si6 Si7 -101.8(9) . .
Li1 O2 Si6 Si7 84.7(3) . .
Li2 O2 Si6 Si7 -151.8(2) 3_566 .
Li3 O2 Si6 Si1 129.1(9) . .
Li1 O2 Si6 Si1 -44.4(3) . .
Li2 O2 Si6 Si1 79.0(2) 3_566 .
Li3 O2 Si6 Li2 50.1(9) . 3_566
Li1 O2 Si6 Li2 -123.4(4) . 3_566
Li3 O2 Si6 Li1 173.5(10) . .
Li2 O2 Si6 Li1 123.4(4) 3_566 .
C1 Si1 Si6 O2 167.12(19) . .
Si2 Si1 Si6 O2 -66.85(11) . .
Si10 Si1 Si6 O2 39.96(11) . .
C1 Si1 Si6 C10 -79.4(2) . .
Si2 Si1 Si6 C10 46.64(15) . .
Si10 Si1 Si6 C10 153.45(14) . .
C1 Si1 Si6 Si7 38.81(18) . .
Si2 Si1 Si6 Si7 164.84(6) . .
Si10 Si1 Si6 Si7 -88.35(7) . .
C1 Si1 Si6 Li2 -146.1(2) . 3_566
Si2 Si1 Si6 Li2 -20.04(14) . 3_566
Si10 Si1 Si6 Li2 86.77(14) . 3_566
C1 Si1 Si6 Li1 144.9(2) . .
Si2 Si1 Si6 Li1 -89.09(13) . .
Si10 Si1 Si6 Li1 17.72(13) . .
O3 Li1 Si6 O2 -1.3(3) 3_566 .
O1 Li1 Si6 O2 -121.6(4) . .
Li3 Li1 Si6 O2 -1.6(2) . .
Li2 Li1 Si6 O2 -77.1(5) . .
C18 Li1 Si6 O2 166.5(4) . .
Si10 Li1 Si6 O2 -152.3(4) . .
Li3 Li1 Si6 O2 -90.7(3) 3_566 .
Li2 Li1 Si6 O2 -41.3(3) 3_566 .
O2 Li1 Si6 C10 26.5(4) . .
O3 Li1 Si6 C10 25.2(6) 3_566 .
O1 Li1 Si6 C10 -95.1(3) . .
Li3 Li1 Si6 C10 25.0(4) . .
Li2 Li1 Si6 C10 -50.5(5) . .
C18 Li1 Si6 C10 -167.0(2) . .
Si10 Li1 Si6 C10 -125.8(2) . .
Li3 Li1 Si6 C10 -64.2(3) 3_566 .
Li2 Li1 Si6 C10 -14.8(3) 3_566 .
O2 Li1 Si6 Si7 -108.2(3) . .
O3 Li1 Si6 Si7 -109.5(4) 3_566 .
O1 Li1 Si6 Si7 130.2(2) . .
Li3 Li1 Si6 Si7 -109.7(2) . .
Li2 Li1 Si6 Si7 174.8(4) . .
C18 Li1 Si6 Si7 58.3(2) . .
Si10 Li1 Si6 Si7 99.53(14) . .
Li3 Li1 Si6 Si7 161.13(15) 3_566 .
Li2 Li1 Si6 Si7 -149.50(16) 3_566 .
O2 Li1 Si6 Si1 136.9(3) . .
O3 Li1 Si6 Si1 135.6(4) 3_566 .
O1 Li1 Si6 Si1 15.3(2) . .
Li3 Li1 Si6 Si1 135.3(2) . .
Li2 Li1 Si6 Si1 59.8(4) . .
C18 Li1 Si6 Si1 -56.61(17) . .
Si10 Li1 Si6 Si1 -15.43(12) . .
Li3 Li1 Si6 Si1 46.17(16) 3_566 .
Li2 Li1 Si6 Si1 95.54(16) 3_566 .
O2 Li1 Si6 Li2 41.3(3) . 3_566
O3 Li1 Si6 Li2 40.0(4) 3_566 3_566
O1 Li1 Si6 Li2 -80.3(3) . 3_566
Li3 Li1 Si6 Li2 39.8(2) . 3_566
Li2 Li1 Si6 Li2 -35.7(5) . 3_566
C18 Li1 Si6 Li2 -152.2(3) . 3_566
Si10 Li1 Si6 Li2 -111.0(2) . 3_566
Li3 Li1 Si6 Li2 -49.4(2) 3_566 3_566
O2 Si6 Si7 C11 -93.7(2) . .
C10 Si6 Si7 C11 151.2(2) . .
Si1 Si6 Si7 C11 29.6(2) . .
Li2 Si6 Si7 C11 -140.3(3) 3_566 .
Li1 Si6 Si7 C11 -59.6(2) . .
O2 Si6 Si7 Si8 25.26(12) . .
C10 Si6 Si7 Si8 -89.87(14) . .
Si1 Si6 Si7 Si8 148.55(6) . .
Li2 Si6 Si7 Si8 -21.3(3) 3_566 .
Li1 Si6 Si7 Si8 59.36(14) . .
O2 Si6 Si7 Si9 143.98(11) . .
C10 Si6 Si7 Si9 28.84(15) . .
Si1 Si6 Si7 Si9 -92.74(8) . .
Li2 Si6 Si7 Si9 97.4(3) 3_566 .
Li1 Si6 Si7 Si9 178.07(14) . .
C11 Si7 Si8 C14 171.7(2) . .
Si9 Si7 Si8 C14 -71.6(2) . .
Si6 Si7 Si8 C14 49.1(2) . .
C11 Si7 Si8 C13 54.2(2) . .
Si9 Si7 Si8 C13 170.88(19) . .
Si6 Si7 Si8 C13 -68.38(19) . .
C11 Si7 Si8 C12 -65.8(3) . .
Si9 Si7 Si8 C12 50.8(2) . .
Si6 Si7 Si8 C12 171.5(2) . .
C11 Si7 Si9 C16 155.8(3) . .
Si8 Si7 Si9 C16 37.5(2) . .
Si6 Si7 Si9 C16 -77.5(2) . .
C11 Si7 Si9 C17 -82.1(3) . .
Si8 Si7 Si9 C17 159.6(2) . .
Si6 Si7 Si9 C17 44.6(2) . .
C11 Si7 Si9 C15 36.7(3) . .
Si8 Si7 Si9 C15 -81.6(3) . .
Si6 Si7 Si9 C15 163.4(3) . .
Li2 O1 Si10 C18 18.5(8) . .
Li3 O1 Si10 C18 -159.8(3) 3_566 .
Li1 O1 Si10 C18 -39.9(3) . .
Li2 O1 Si10 Si11 -98.0(8) . .
Li3 O1 Si10 Si11 83.7(3) 3_566 .
Li1 O1 Si10 Si11 -156.3(2) . .
Li2 O1 Si10 Si1 134.5(8) . .
Li3 O1 Si10 Si1 -43.8(3) 3_566 .
Li1 O1 Si10 Si1 76.1(2) . .
Li2 O1 Si10 Li1 58.4(8) . .
Li3 O1 Si10 Li1 -120.0(3) 3_566 .
Li2 O1 Si10 Li3 178.4(9) . 3_566
Li1 O1 Si10 Li3 120.0(3) . 3_566
C1 Si1 Si10 O1 168.64(19) . .
Si6 Si1 Si10 O1 -65.48(11) . .
Si2 Si1 Si10 O1 39.98(11) . .
C1 Si1 Si10 C18 -78.9(2) . .
Si6 Si1 Si10 C18 46.93(16) . .
Si2 Si1 Si10 C18 152.40(16) . .
C1 Si1 Si10 Si11 40.28(19) . .
Si6 Si1 Si10 Si11 166.16(6) . .
Si2 Si1 Si10 Si11 -88.38(8) . .
C1 Si1 Si10 Li1 -145.9(2) . .
Si6 Si1 Si10 Li1 -20.01(15) . .
Si2 Si1 Si10 Li1 85.45(15) . .
C1 Si1 Si10 Li3 147.1(2) . 3_566
Si6 Si1 Si10 Li3 -87.01(14) . 3_566
Si2 Si1 Si10 Li3 18.45(14) . 3_566
O2 Li1 Si10 O1 111.8(4) . .
O3 Li1 Si10 O1 -24.3(4) 3_566 .
Li3 Li1 Si10 O1 69.7(5) . .
Li2 Li1 Si10 O1 -12.42(19) . .
C18 Li1 Si10 O1 -138.4(3) . .
Si6 Li1 Si10 O1 124.7(2) . .
Li3 Li1 Si10 O1 29.43(19) 3_566 .
Li2 Li1 Si10 O1 78.5(2) 3_566 .
O2 Li1 Si10 C18 -109.8(3) . .
O3 Li1 Si10 C18 114.1(5) 3_566 .
O1 Li1 Si10 C18 138.4(3) . .
Li3 Li1 Si10 C18 -151.9(6) . .
Li2 Li1 Si10 C18 126.0(3) . .
Si6 Li1 Si10 C18 -96.9(2) . .
Li3 Li1 Si10 C18 167.8(2) 3_566 .
Li2 Li1 Si10 C18 -143.1(3) 3_566 .
O2 Li1 Si10 Si11 169.14(17) . .
O3 Li1 Si10 Si11 32.9(8) 3_566 .
O1 Li1 Si10 Si11 57.3(4) . .
Li3 Li1 Si10 Si11 127.0(5) . .
Li2 Li1 Si10 Si11 44.9(5) . .
C18 Li1 Si10 Si11 -81.1(4) . .
Si6 Li1 Si10 Si11 -178.0(3) . .
Li3 Li1 Si10 Si11 86.7(4) 3_566 .
Li2 Li1 Si10 Si11 135.8(3) 3_566 .
O2 Li1 Si10 Si1 2.3(3) . .
O3 Li1 Si10 Si1 -133.9(5) 3_566 .
O1 Li1 Si10 Si1 -109.53(18) . .
Li3 Li1 Si10 Si1 -39.8(5) . .
Li2 Li1 Si10 Si1 -122.0(2) . .
C18 Li1 Si10 Si1 112.07(16) . .
Si6 Li1 Si10 Si1 15.20(11) . .
Li3 Li1 Si10 Si1 -80.10(14) 3_566 .
Li2 Li1 Si10 Si1 -31.03(18) 3_566 .
O2 Li1 Si10 Li3 82.4(3) . 3_566
O3 Li1 Si10 Li3 -53.8(4) 3_566 3_566
O1 Li1 Si10 Li3 -29.43(19) . 3_566
Li3 Li1 Si10 Li3 40.3(6) . 3_566
Li2 Li1 Si10 Li3 -41.9(2) . 3_566
C18 Li1 Si10 Li3 -167.8(2) . 3_566
Si6 Li1 Si10 Li3 95.30(18) . 3_566
Li2 Li1 Si10 Li3 49.1(2) 3_566 3_566
O1 Si10 Si11 C19 -94.3(3) . .
C18 Si10 Si11 C19 149.3(3) . .
Si1 Si10 Si11 C19 27.5(3) . .
Li1 Si10 Si11 C19 -137.9(5) . .
Li3 Si10 Si11 C19 -61.0(3) 3_566 .
O1 Si10 Si11 Si14 16.9(3) . .
C18 Si10 Si11 Si14 -99.4(3) . .
Si1 Si10 Si11 Si14 138.8(3) . .
Li1 Si10 Si11 Si14 -26.7(5) . .
Li3 Si10 Si11 Si14 50.3(3) 3_566 .
O1 Si10 Si11 Si12 150.51(12) . .
C18 Si10 Si11 Si12 34.18(17) . .
Si1 Si10 Si11 Si12 -87.65(9) . .
Li1 Si10 Si11 Si12 106.9(4) . .
Li3 Si10 Si11 Si12 -176.11(14) 3_566 .
O1 Si10 Si11 Si13 37.7(3) . .
C18 Si10 Si11 Si13 -78.6(3) . .
Si1 Si10 Si11 Si13 159.5(2) . .
Li1 Si10 Si11 Si13 -5.9(4) . .
Li3 Si10 Si11 Si13 71.1(3) 3_566 .
C19 Si11 Si12 C21 -73.7(5) . .
Si14 Si11 Si12 C21 -178.9(5) . .
Si10 Si11 Si12 C21 48.0(4) . .
Si13 Si11 Si12 C21 161.7(4) . .
C19 Si11 Si12 C22 162.9(3) . .
Si14 Si11 Si12 C22 57.7(4) . .
Si10 Si11 Si12 C22 -75.4(3) . .
Si13 Si11 Si12 C22 38.2(4) . .
C19 Si11 Si12 C20 45.8(4) . .
Si14 Si11 Si12 C20 -59.4(4) . .
Si10 Si11 Si12 C20 167.5(3) . .
Si13 Si11 Si12 C20 -78.8(4) . .
C19 Si11 Si13 C23 171.8(8) . .
Si14 Si11 Si13 C23 160.9(10) . .
Si12 Si11 Si13 C23 -74.1(7) . .
Si10 Si11 Si13 C23 42.6(7) . .
C19 Si11 Si13 C25 -61.8(11) . .
Si14 Si11 Si13 C25 -72.7(12) . .
Si12 Si11 Si13 C25 52.3(11) . .
Si10 Si11 Si13 C25 168.9(10) . .
C19 Si11 Si13 C24 55.2(11) . .
Si14 Si11 Si13 C24 44.3(12) . .
Si12 Si11 Si13 C24 169.2(11) . .
Si10 Si11 Si13 C24 -74.1(11) . .
C19 Si11 Si14 C25' 14.6(8) . .
Si12 Si11 Si14 C25' 123.0(8) . .
Si10 Si11 Si14 C25' -106.0(8) . .
Si13 Si11 Si14 C25' -175.1(11) . .
C19 Si11 Si14 C24' 135.8(9) . .
Si12 Si11 Si14 C24' -115.7(9) . .
Si10 Si11 Si14 C24' 15.2(10) . .
Si13 Si11 Si14 C24' -53.8(10) . .
C19 Si11 Si14 C23' -109.0(13) . .
Si12 Si11 Si14 C23' -0.5(13) . .
Si10 Si11 Si14 C23' 130.4(12) . .
Si13 Si11 Si14 C23' 61.4(13) . .
O3 Si2 C2 Li3 32.3(2) . 3_566
Si3 Si2 C2 Li3 156.31(16) . 3_566
Si1 Si2 C2 Li3 -81.23(18) . 3_566
Li2 Si2 C2 Li3 19.8(3) 3_566 3_566
O2 Si6 C10 Li2 29.42(19) . 3_566
Si7 Si6 C10 Li2 150.91(16) . 3_566
Si1 Si6 C10 Li2 -83.62(17) . 3_566
Li1 Si6 C10 Li2 15.1(3) . 3_566
O1 Si10 C18 Li1 30.36(19) . .
Si11 Si10 C18 Li1 154.01(16) . .
Si1 Si10 C18 Li1 -81.17(17) . .
Li3 Si10 C18 Li1 15.8(3) 3_566 .
O2 Li1 C18 Si10 85.5(3) . .
O3 Li1 C18 Si10 -114.2(5) 3_566 .
O1 Li1 C18 Si10 -24.95(16) . .
Li3 Li1 C18 Si10 118.8(11) . .
Li2 Li1 C18 Si10 -59.3(3) . .
Si6 Li1 C18 Si10 78.72(17) . .
Li3 Li1 C18 Si10 -11.0(2) 3_566 .
Li2 Li1 C18 Si10 50.9(3) 3_566 .
